data_4067885
loop_
_publ_author_name
'Tai, Chia-Cheng'
'Chang, Ya-Ting'
'Tsai, Jie-Hong'
'Jurca, Titel'
'Yap, Glenn P. A.'
'Ong, Tiow-Gan'

_publ_section_title
;
 Subtle Reactivities of Boron and Aluminum Complexes with Amino-Linked
 N-Heterocyclic Carbene Ligation
;
_journal_issue 2
_journal_name_full Organometallics
_journal_page_first 637
_journal_paper_doi 10.1021/om200878e
_journal_volume 31
_journal_year 2012
_chemical_formula_sum 'C40 H56 Al N5 O3'
_chemical_formula_weight 681.88
_chemical_name_systematic
;
 ?
;
_space_group_IT_number 78
_symmetry_cell_setting tetragonal
_symmetry_space_group_name_Hall 'P 4cw'
_symmetry_space_group_name_H-M 'P 43'
_atom_sites_solution_hydrogens geom
_atom_sites_solution_primary direct
_atom_sites_solution_secondary difmap
_audit_creation_method SHELXL-97
_cell_angle_alpha 90.00
_cell_angle_beta 90.00
_cell_angle_gamma 90.00
_cell_formula_units_Z 4
_cell_length_a 13.5261(3)
_cell_length_b 13.5261(3)
_cell_length_c 21.1284(10)
_cell_measurement_reflns_used 1891
_cell_measurement_temperature 150(2)
_cell_measurement_theta_max 20.05
_cell_measurement_theta_min 2.34
_cell_volume 3865.6(2)
_computing_cell_refinement 'SAINT (Bruker, 2002)'
_computing_data_collection 'SMART (Bruker, 2002)'
_computing_data_reduction SAINT
_computing_molecular_graphics 'SHELXTL (Sheldrick, 2001)'
_computing_publication_material 'SHELXTL (Sheldrick, 2001)'
_computing_structure_refinement 'SHELXL-97 (Sheldrick, 1997)'
_computing_structure_solution 'SHELXS-97 (Sheldrick, 1990)'
_diffrn_ambient_temperature 150(2)
_diffrn_detector_area_resol_mean 836.6
_diffrn_measured_fraction_theta_full 0.999
_diffrn_measured_fraction_theta_max 0.999
_diffrn_measurement_device_type 'Bruker AXS APEX diffractometer'
_diffrn_measurement_method \w
_diffrn_radiation_monochromator graphite
_diffrn_radiation_source 'fine-focus sealed tube'
_diffrn_radiation_type MoK\a
_diffrn_radiation_wavelength 0.71073
_diffrn_reflns_av_R_equivalents 0.1575
_diffrn_reflns_av_sigmaI/netI 0.1931
_diffrn_reflns_limit_h_max 17
_diffrn_reflns_limit_h_min -15
_diffrn_reflns_limit_k_max 17
_diffrn_reflns_limit_k_min -17
_diffrn_reflns_limit_l_max 25
_diffrn_reflns_limit_l_min -27
_diffrn_reflns_number 33647
_diffrn_reflns_theta_full 25.00
_diffrn_reflns_theta_max 27.08
_diffrn_reflns_theta_min 2.34
_diffrn_standards_decay_% 1
_diffrn_standards_interval_count 0
_diffrn_standards_interval_time 0
_diffrn_standards_number 0
_exptl_absorpt_coefficient_mu 0.095
_exptl_absorpt_correction_T_max 0.9924
_exptl_absorpt_correction_T_min 0.9812
_exptl_absorpt_correction_type multi-scan
_exptl_absorpt_process_details 'SADABS (Sheldrick, 2003)'
_exptl_crystal_colour colourless
_exptl_crystal_density_diffrn 1.172
_exptl_crystal_density_method 'not measured'
_exptl_crystal_description prism
_exptl_crystal_F_000 1472
_exptl_crystal_size_max 0.20
_exptl_crystal_size_mid 0.16
_exptl_crystal_size_min 0.08
_platon_squeeze_details
;
- PLATON Reference : Spek, A.L. (2003), J.Appl.Cryst. 36, 7-13
Void space analysis is consistent with initial solutions 
showing 1 diethyl ether molecule of solvation per 
compound molecule.
;
_refine_diff_density_max 0.718
_refine_diff_density_min -0.303
_refine_diff_density_rms 0.092
_refine_ls_abs_structure_details 'Flack H D (1983), Acta Cryst. A39, 876-881'
_refine_ls_abs_structure_Flack 0.1(4)
_refine_ls_extinction_method none
_refine_ls_goodness_of_fit_ref 1.070
_refine_ls_hydrogen_treatment constr
_refine_ls_matrix_type full
_refine_ls_number_parameters 407
_refine_ls_number_reflns 8451
_refine_ls_number_restraints 1
_refine_ls_restrained_S_all 1.070
_refine_ls_R_factor_all 0.1804
_refine_ls_R_factor_gt 0.0964
_refine_ls_shift/su_max 0.000
_refine_ls_shift/su_mean 0.000
_refine_ls_structure_factor_coef Fsqd
_refine_ls_weighting_details 'calc w=1/[\s^2^(Fo^2^)+(0.0918P)^2^] where P=(Fo^2^+2Fc^2^)/3'
_refine_ls_weighting_scheme calc
_refine_ls_wR_factor_gt 0.2139
_refine_ls_wR_factor_ref 0.2368
_reflns_number_gt 3814
_reflns_number_total 8451
_reflns_threshold_expression >2sigma(I)
_cod_data_source_file om200878e_si_007.cif
_cod_data_source_block i12494s
_cod_depositor_comments
;
The following automatic conversions were performed:

'_symmetry_cell_setting' value 'Tetragonal' changed to 'tetragonal'
according to /home/saulius/struct/CIF-dictionaries/cif_core.dic
dictionary named 'cif_core.dic' version 2.4.1 from 2010-06-29.

Automatic conversion script
Id: cif_fix_values 1715 2011-07-08 13:25:40Z adriana 
;
_cod_original_sg_symbol_H-M P4(3)
_cod_database_code 4067885

loop_
_symmetry_equiv_pos_as_xyz
'x, y, z'
'-x, -y, z+1/2'
'-y, x, z+3/4'
'y, -x, z+1/4'

loop_
_atom_site_label
_atom_site_type_symbol
_atom_site_fract_x
_atom_site_fract_y
_atom_site_fract_z
_atom_site_U_iso_or_equiv
_atom_site_adp_type
_atom_site_occupancy
_atom_site_symmetry_multiplicity
_atom_site_calc_flag
_atom_site_refinement_flags
Al Al 0.10933(13) 0.47903(13) 0.22833(8) 0.0365(5) Uani 1 1 d .
C1 C 0.0915(5) 0.5689(5) 0.1560(3) 0.0488(17) Uani 1 1 d .
H1A H 0.1365 0.5497 0.1218 0.073 Uiso 1 1 calc R
H1B H 0.1061 0.6368 0.1692 0.073 Uiso 1 1 calc R
H1C H 0.0231 0.5649 0.1410 0.073 Uiso 1 1 calc R
C2 C 0.0294(5) 0.4992(5) 0.3048(3) 0.0447(17) Uani 1 1 d .
H2A H 0.0731 0.5115 0.3410 0.067 Uiso 1 1 calc R
H2B H -0.0104 0.4400 0.3130 0.067 Uiso 1 1 calc R
H2C H -0.0143 0.5562 0.2987 0.067 Uiso 1 1 calc R
O1 O 0.1217(3) 0.3551(3) 0.20086(17) 0.0359(10) Uani 1 1 d .
O2 O 0.2371(3) 0.4948(3) 0.25474(17) 0.0344(10) Uani 1 1 d .
N1 N 0.2873(3) 0.2845(3) 0.3011(2) 0.0348(12) Uani 1 1 d .
N2 N 0.3283(3) 0.2711(3) 0.2032(2) 0.0291(11) Uani 1 1 d .
N3 N 0.1649(3) 0.2575(4) 0.1167(2) 0.0364(12) Uani 1 1 d .
N4 N -0.0045(4) 0.2789(4) 0.1440(2) 0.0441(13) Uani 1 1 d .
N5 N 0.4028(4) 0.4750(4) 0.2293(2) 0.0386(12) Uani 1 1 d .
C3 C 0.3213(4) 0.3810(4) 0.3963(3) 0.0361(14) Uani 1 1 d .
C4 C 0.2853(4) 0.4201(4) 0.4537(3) 0.0359(14) Uani 1 1 d .
H4B H 0.3281 0.4599 0.4786 0.043 Uiso 1 1 calc R
C5 C 0.1918(5) 0.4032(4) 0.4751(3) 0.0407(15) Uani 1 1 d .
C6 C 0.1279(5) 0.3419(4) 0.4377(3) 0.0366(14) Uani 1 1 d .
H6A H 0.0631 0.3271 0.4523 0.044 Uiso 1 1 calc R
C7 C 0.1599(5) 0.3050(4) 0.3816(3) 0.0363(15) Uani 1 1 d .
C8 C 0.2540(5) 0.3240(4) 0.3614(3) 0.0362(15) Uani 1 1 d .
C9 C 0.4271(4) 0.3979(5) 0.3790(3) 0.0437(16) Uani 1 1 d .
H9A H 0.4686 0.3906 0.4167 0.066 Uiso 1 1 calc R
H9B H 0.4347 0.4648 0.3619 0.066 Uiso 1 1 calc R
H9C H 0.4473 0.3495 0.3470 0.066 Uiso 1 1 calc R
C10 C 0.1564(5) 0.4386(5) 0.5384(3) 0.0495(17) Uani 1 1 d .
H10A H 0.2041 0.4858 0.5558 0.074 Uiso 1 1 calc R
H10B H 0.1499 0.3821 0.5671 0.074 Uiso 1 1 calc R
H10C H 0.0920 0.4709 0.5336 0.074 Uiso 1 1 calc R
C11 C 0.0896(5) 0.2413(5) 0.3437(3) 0.0435(16) Uani 1 1 d .
H11A H 0.0220 0.2514 0.3590 0.065 Uiso 1 1 calc R
H11B H 0.1078 0.1717 0.3487 0.065 Uiso 1 1 calc R
H11C H 0.0935 0.2597 0.2989 0.065 Uiso 1 1 calc R
C12 C 0.3096(4) 0.3341(4) 0.2478(2) 0.0269(13) Uani 1 1 d .
C13 C 0.2924(4) 0.1837(4) 0.2873(3) 0.0328(14) Uani 1 1 d .
H13A H 0.2815 0.1309 0.3161 0.039 Uiso 1 1 calc R
C14 C 0.3151(4) 0.1753(4) 0.2272(3) 0.0385(15) Uani 1 1 d .
H14A H 0.3214 0.1154 0.2041 0.046 Uiso 1 1 calc R
C15 C 0.3431(4) 0.2932(4) 0.1359(2) 0.0332(14) Uani 1 1 d .
H15A H 0.3706 0.2341 0.1145 0.040 Uiso 1 1 calc R
H15B H 0.3920 0.3474 0.1317 0.040 Uiso 1 1 calc R
C16 C 0.2487(4) 0.3231(5) 0.1036(3) 0.0359(14) Uani 1 1 d .
H16A H 0.2311 0.3909 0.1172 0.043 Uiso 1 1 calc R
H16B H 0.2602 0.3247 0.0573 0.043 Uiso 1 1 calc R
C17 C 0.1444(5) 0.1771(5) 0.0703(3) 0.0538(19) Uani 1 1 d .
C18 C 0.2374(5) 0.1350(5) 0.0463(3) 0.062(2) Uani 1 1 d .
H18A H 0.2731 0.1854 0.0220 0.093 Uiso 1 1 calc R
H18B H 0.2229 0.0784 0.0189 0.093 Uiso 1 1 calc R
H18C H 0.2783 0.1133 0.0819 0.093 Uiso 1 1 calc R
C19 C 0.0851(5) 0.0946(5) 0.1030(4) 0.063(2) Uani 1 1 d .
H19A H 0.1152 0.0794 0.1441 0.095 Uiso 1 1 calc R
H19B H 0.0855 0.0352 0.0765 0.095 Uiso 1 1 calc R
H19C H 0.0168 0.1165 0.1094 0.095 Uiso 1 1 calc R
C20 C 0.0842(5) 0.2189(7) 0.0129(3) 0.069(2) Uani 1 1 d .
H20A H 0.1190 0.2760 -0.0049 0.104 Uiso 1 1 calc R
H20B H 0.0185 0.2394 0.0274 0.104 Uiso 1 1 calc R
H20C H 0.0774 0.1676 -0.0195 0.104 Uiso 1 1 calc R
C21 C 0.0894(5) 0.2981(4) 0.1536(2) 0.0334(14) Uani 1 1 d .
C22 C -0.0952(5) 0.2436(6) 0.2402(3) 0.0557(19) Uani 1 1 d .
H22A H -0.0632 0.1813 0.2429 0.067 Uiso 1 1 calc R
C23 C -0.1634(6) 0.2689(8) 0.2844(4) 0.072(2) Uani 1 1 d .
H23A H -0.1761 0.2248 0.3184 0.086 Uiso 1 1 calc R
C24 C -0.2134(6) 0.3545(10) 0.2815(4) 0.088(3) Uani 1 1 d .
C25 C -0.1936(6) 0.4234(8) 0.2309(5) 0.083(3) Uani 1 1 d .
H25A H -0.2281 0.4844 0.2281 0.100 Uiso 1 1 calc R
C26 C -0.1207(5) 0.3970(6) 0.1852(3) 0.0569(19) Uani 1 1 d .
H26A H -0.1064 0.4406 0.1512 0.068 Uiso 1 1 calc R
C27 C -0.0711(5) 0.3089(6) 0.1901(3) 0.0477(17) Uani 1 1 d .
C28 C -0.2943(7) 0.3846(9) 0.3309(5) 0.119(4) Uani 1 1 d .
H28A H -0.2709 0.3690 0.3737 0.179 Uiso 1 1 calc R
H28B H -0.3553 0.3478 0.3224 0.179 Uiso 1 1 calc R
H28C H -0.3074 0.4556 0.3277 0.179 Uiso 1 1 calc R
C29 C 0.3153(4) 0.4443(4) 0.2430(2) 0.0334(14) Uani 1 1 d .
C30 C 0.5041(5) 0.6135(5) 0.2569(3) 0.0442(16) Uani 1 1 d .
H30A H 0.5423 0.5701 0.2824 0.053 Uiso 1 1 calc R
C31 C 0.5294(5) 0.7125(5) 0.2524(3) 0.0502(18) Uani 1 1 d .
H31A H 0.5844 0.7370 0.2755 0.060 Uiso 1 1 calc R
C32 C 0.4737(6) 0.7777(5) 0.2134(3) 0.059(2) Uani 1 1 d .
C33 C 0.3961(6) 0.7420(5) 0.1814(3) 0.0523(18) Uani 1 1 d .
H33A H 0.3585 0.7848 0.1551 0.063 Uiso 1 1 calc R
C34 C 0.3696(5) 0.6411(5) 0.1864(3) 0.0480(17) Uani 1 1 d .
H34A H 0.3144 0.6168 0.1634 0.058 Uiso 1 1 calc R
C35 C 0.4227(4) 0.5781(4) 0.2239(3) 0.0358(14) Uani 1 1 d .
C36 C 0.5016(7) 0.8853(5) 0.2108(4) 0.080(3) Uani 1 1 d .
H36A H 0.4700 0.9163 0.1741 0.120 Uiso 1 1 calc R
H36B H 0.5736 0.8913 0.2070 0.120 Uiso 1 1 calc R
H36C H 0.4795 0.9183 0.2496 0.120 Uiso 1 1 calc R

loop_
_atom_site_aniso_label
_atom_site_aniso_U_11
_atom_site_aniso_U_22
_atom_site_aniso_U_33
_atom_site_aniso_U_23
_atom_site_aniso_U_13
_atom_site_aniso_U_12
Al 0.0359(11) 0.0399(11) 0.0336(10) -0.0049(8) 0.0008(8) 0.0007(9)
C1 0.045(4) 0.062(5) 0.040(4) -0.005(3) -0.005(3) 0.004(3)
C2 0.056(4) 0.053(4) 0.025(3) -0.010(3) -0.002(3) -0.002(3)
O1 0.036(2) 0.037(2) 0.035(2) -0.0133(18) -0.0008(18) -0.0021(18)
O2 0.033(2) 0.034(2) 0.036(2) -0.0074(18) 0.0042(17) 0.0005(19)
N1 0.038(3) 0.032(3) 0.035(3) 0.001(2) 0.002(2) -0.004(2)
N2 0.029(3) 0.032(3) 0.026(3) 0.000(2) 0.004(2) 0.004(2)
N3 0.028(3) 0.047(3) 0.034(3) -0.015(2) 0.001(2) -0.004(2)
N4 0.030(3) 0.067(4) 0.035(3) -0.017(3) 0.001(2) 0.002(3)
N5 0.039(3) 0.040(3) 0.037(3) -0.008(2) 0.006(2) 0.005(2)
C3 0.040(4) 0.033(4) 0.035(3) 0.007(3) 0.000(3) 0.002(3)
C4 0.039(4) 0.041(4) 0.027(3) -0.003(3) -0.001(3) -0.001(3)
C5 0.052(4) 0.040(4) 0.030(3) -0.001(3) 0.000(3) 0.001(3)
C6 0.040(4) 0.037(4) 0.033(3) 0.001(3) 0.010(3) -0.002(3)
C7 0.043(4) 0.032(3) 0.034(4) 0.002(3) 0.001(3) -0.005(3)
C8 0.056(4) 0.024(3) 0.028(3) -0.010(3) 0.004(3) -0.005(3)
C9 0.034(4) 0.054(4) 0.043(4) -0.012(3) 0.001(3) -0.001(3)
C10 0.051(4) 0.055(4) 0.042(4) -0.007(3) 0.009(3) -0.015(3)
C11 0.049(4) 0.049(4) 0.032(3) 0.000(3) 0.003(3) -0.011(3)
C12 0.023(3) 0.026(3) 0.032(3) -0.004(3) -0.004(2) -0.005(2)
C13 0.039(4) 0.025(3) 0.034(3) 0.002(3) -0.006(3) -0.003(3)
C14 0.035(4) 0.037(4) 0.044(4) -0.019(3) 0.001(3) -0.011(3)
C15 0.033(3) 0.037(4) 0.029(3) -0.008(3) -0.010(3) 0.001(3)
C16 0.034(4) 0.045(4) 0.029(3) -0.002(3) 0.005(3) 0.001(3)
C17 0.048(4) 0.067(5) 0.047(4) -0.023(4) 0.006(3) -0.001(4)
C18 0.056(5) 0.070(5) 0.060(5) -0.035(4) 0.003(4) 0.000(4)
C19 0.055(5) 0.047(5) 0.088(6) -0.020(4) 0.009(4) -0.009(4)
C20 0.045(4) 0.120(7) 0.043(4) -0.031(4) -0.012(3) 0.006(4)
C21 0.046(4) 0.031(4) 0.023(3) -0.001(2) 0.000(3) 0.001(3)
C22 0.047(4) 0.073(5) 0.047(4) -0.015(4) -0.001(3) -0.017(4)
C23 0.046(5) 0.119(8) 0.050(5) -0.011(5) 0.002(4) -0.023(5)
C24 0.037(5) 0.162(10) 0.065(6) -0.056(7) 0.008(4) -0.037(6)
C25 0.049(5) 0.110(7) 0.091(7) -0.071(6) -0.005(5) 0.001(5)
C26 0.045(4) 0.080(6) 0.046(4) -0.023(4) -0.004(3) 0.004(4)
C27 0.032(4) 0.076(5) 0.036(4) -0.010(4) -0.012(3) -0.001(4)
C28 0.066(6) 0.201(12) 0.090(7) -0.053(7) 0.024(5) -0.006(7)
C29 0.030(4) 0.043(4) 0.026(3) 0.000(3) 0.000(3) 0.001(3)
C30 0.042(4) 0.041(4) 0.049(4) -0.005(3) 0.015(3) -0.006(3)
C31 0.054(4) 0.050(5) 0.046(4) -0.014(3) 0.014(3) -0.025(4)
C32 0.097(6) 0.036(4) 0.044(4) -0.005(3) 0.018(4) -0.018(4)
C33 0.078(5) 0.042(4) 0.037(4) -0.002(3) 0.006(4) -0.009(4)
C34 0.064(5) 0.051(5) 0.029(3) -0.011(3) 0.008(3) 0.000(4)
C35 0.041(4) 0.038(4) 0.028(3) -0.011(3) -0.002(3) -0.001(3)
C36 0.140(8) 0.036(4) 0.064(5) 0.015(4) -0.006(5) -0.037(5)

loop_
_atom_type_symbol
_atom_type_description
_atom_type_scat_dispersion_real
_atom_type_scat_dispersion_imag
_atom_type_scat_source
C C 0.0033 0.0016 'International Tables Vol C Tables 4.2.6.8 and 6.1.1.4'
H H 0.0000 0.0000 'International Tables Vol C Tables 4.2.6.8 and 6.1.1.4'
N N 0.0061 0.0033 'International Tables Vol C Tables 4.2.6.8 and 6.1.1.4'
O O 0.0106 0.0060 'International Tables Vol C Tables 4.2.6.8 and 6.1.1.4'
Al Al 0.0645 0.0514 'International Tables Vol C Tables 4.2.6.8 and 6.1.1.4'

loop_
_geom_angle_atom_site_label_1
_geom_angle_atom_site_label_2
_geom_angle_atom_site_label_3
_geom_angle
O1 Al O2 96.93(19)
O1 Al C2 116.8(3)
O2 Al C2 104.6(2)
O1 Al C1 109.8(2)
O2 Al C1 106.3(2)
C2 Al C1 119.1(3)
C21 O1 Al 139.2(4)
C29 O2 Al 131.1(4)
C12 N1 C13 107.5(5)
C12 N1 C8 128.4(5)
C13 N1 C8 123.8(5)
C12 N2 C14 108.7(4)
C12 N2 C15 126.7(5)
C14 N2 C15 123.8(5)
C21 N3 C16 115.6(5)
C21 N3 C17 121.2(5)
C16 N3 C17 117.5(5)
C21 N4 C27 117.5(5)
C29 N5 C35 120.5(5)
C8 C3 C4 115.8(5)
C8 C3 C9 125.2(5)
C4 C3 C9 118.9(5)
C5 C4 C3 122.8(6)
C4 C5 C6 118.3(5)
C4 C5 C10 122.6(5)
C6 C5 C10 118.9(5)
C7 C6 C5 120.1(6)
C6 C7 C8 120.1(5)
C6 C7 C11 118.1(6)
C8 C7 C11 121.8(5)
C7 C8 C3 122.9(5)
C7 C8 N1 119.6(5)
C3 C8 N1 117.5(5)
N2 C12 N1 108.9(5)
N2 C12 C29 126.6(5)
N1 C12 C29 124.4(5)
C14 C13 N1 107.3(5)
C13 C14 N2 107.4(5)
N2 C15 C16 112.2(5)
N3 C16 C15 114.1(5)
C18 C17 N3 110.5(5)
C18 C17 C19 108.7(6)
N3 C17 C19 109.3(5)
C18 C17 C20 108.6(6)
N3 C17 C20 110.0(6)
C19 C17 C20 109.8(6)
N4 C21 O1 123.1(5)
N4 C21 N3 123.0(5)
O1 C21 N3 113.9(5)
C23 C22 C27 120.9(8)
C24 C23 C22 121.9(9)
C23 C24 C25 119.8(8)
C23 C24 C28 123.0(11)
C25 C24 C28 117.2(11)
C26 C25 C24 117.9(9)
C27 C26 C25 120.3(8)
C26 C27 N4 121.2(7)
C26 C27 C22 119.0(7)
N4 C27 C22 119.5(6)
O2 C29 N5 129.0(6)
O2 C29 C12 118.4(5)
N5 C29 C12 112.6(5)
C31 C30 C35 119.7(7)
C30 C31 C32 120.6(6)
C33 C32 C31 118.9(6)
C33 C32 C36 121.8(7)
C31 C32 C36 119.2(7)
C32 C33 C34 120.6(7)
C35 C34 C33 120.7(6)
C34 C35 C30 119.5(6)
C34 C35 N5 123.9(6)
C30 C35 N5 116.6(5)

loop_
_geom_bond_atom_site_label_1
_geom_bond_atom_site_label_2
_geom_bond_distance
Al O1 1.782(4)
Al O2 1.828(4)
Al C2 1.963(6)
Al C1 1.968(6)
O1 C21 1.336(6)
O2 C29 1.284(7)
N1 C12 1.345(7)
N1 C13 1.397(7)
N1 C8 1.452(7)
N2 C12 1.295(6)
N2 C14 1.403(7)
N2 C15 1.467(7)
N3 C21 1.397(7)
N3 C16 1.466(7)
N3 C17 1.490(8)
N4 C21 1.313(7)
N4 C27 1.387(8)
N5 C29 1.287(7)
N5 C35 1.425(8)
C3 C8 1.403(8)
C3 C4 1.411(8)
C3 C9 1.495(8)
C4 C5 1.362(8)
C5 C6 1.434(8)
C5 C10 1.499(8)
C6 C7 1.358(8)
C7 C8 1.368(8)
C7 C11 1.511(8)
C12 C29 1.496(8)
C13 C14 1.312(8)
C15 C16 1.504(7)
C17 C18 1.471(9)
C17 C19 1.539(10)
C17 C20 1.566(10)
C22 C23 1.356(10)
C22 C27 1.417(9)
C23 C24 1.342(13)
C24 C25 1.443(14)
C24 C28 1.567(11)
C25 C26 1.425(10)
C26 C27 1.371(9)
C30 C31 1.385(8)
C30 C35 1.388(8)
C31 C32 1.423(10)
C32 C33 1.338(10)
C32 C36 1.504(9)
C33 C34 1.415(9)
C34 C35 1.367(9)

loop_
_geom_torsion_atom_site_label_1
_geom_torsion_atom_site_label_2
_geom_torsion_atom_site_label_3
_geom_torsion_atom_site_label_4
_geom_torsion
O2 Al O1 C21 -142.3(5)
C2 Al O1 C21 107.4(6)
C1 Al O1 C21 -32.2(6)
O1 Al O2 C29 15.5(5)
C2 Al O2 C29 135.6(5)
C1 Al O2 C29 -97.5(5)
C8 C3 C4 C5 0.9(8)
C9 C3 C4 C5 -175.9(6)
C3 C4 C5 C6 0.8(9)
C3 C4 C5 C10 175.3(6)
C4 C5 C6 C7 -2.2(8)
C10 C5 C6 C7 -176.9(6)
C5 C6 C7 C8 1.8(9)
C5 C6 C7 C11 -179.6(5)
C6 C7 C8 C3 -0.1(9)
C11 C7 C8 C3 -178.5(5)
C6 C7 C8 N1 -179.7(5)
C11 C7 C8 N1 1.8(8)
C4 C3 C8 C7 -1.3(8)
C9 C3 C8 C7 175.3(6)
C4 C3 C8 N1 178.4(5)
C9 C3 C8 N1 -5.1(9)
C12 N1 C8 C7 112.1(6)
C13 N1 C8 C7 -61.3(8)
C12 N1 C8 C3 -67.5(8)
C13 N1 C8 C3 119.0(6)
C14 N2 C12 N1 1.8(6)
C15 N2 C12 N1 171.5(5)
C14 N2 C12 C29 179.5(5)
C15 N2 C12 C29 -10.7(9)
C13 N1 C12 N2 -0.4(6)
C8 N1 C12 N2 -174.7(5)
C13 N1 C12 C29 -178.2(5)
C8 N1 C12 C29 7.6(9)
C12 N1 C13 C14 -1.3(6)
C8 N1 C13 C14 173.3(5)
N1 C13 C14 N2 2.3(6)
C12 N2 C14 C13 -2.6(6)
C15 N2 C14 C13 -172.7(5)
C12 N2 C15 C16 -71.3(7)
C14 N2 C15 C16 97.0(6)
C21 N3 C16 C15 111.1(6)
C17 N3 C16 C15 -95.1(6)
N2 C15 C16 N3 -47.8(6)
C21 N3 C17 C18 -169.7(6)
C16 N3 C17 C18 38.1(8)
C21 N3 C17 C19 -50.1(8)
C16 N3 C17 C19 157.7(5)
C21 N3 C17 C20 70.5(7)
C16 N3 C17 C20 -81.7(7)
C27 N4 C21 O1 -8.7(8)
C27 N4 C21 N3 168.7(6)
Al O1 C21 N4 -60.7(8)
Al O1 C21 N3 121.7(5)
C16 N3 C21 N4 142.9(5)
C17 N3 C21 N4 -9.8(9)
C16 N3 C21 O1 -39.4(7)
C17 N3 C21 O1 167.9(5)
C27 C22 C23 C24 2.5(11)
C22 C23 C24 C25 -1.2(12)
C22 C23 C24 C28 178.5(7)
C23 C24 C25 C26 0.1(11)
C28 C24 C25 C26 -179.6(6)
C24 C25 C26 C27 -0.4(10)
C25 C26 C27 N4 175.7(6)
C25 C26 C27 C22 1.7(9)
C21 N4 C27 C26 95.7(7)
C21 N4 C27 C22 -90.3(7)
C23 C22 C27 C26 -2.7(10)
C23 C22 C27 N4 -176.9(6)
Al O2 C29 N5 136.5(5)
Al O2 C29 C12 -46.5(7)
C35 N5 C29 O2 -1.7(9)
C35 N5 C29 C12 -178.9(5)
N2 C12 C29 O2 121.4(6)
N1 C12 C29 O2 -61.2(7)
N2 C12 C29 N5 -61.1(7)
N1 C12 C29 N5 116.3(6)
C35 C30 C31 C32 -1.1(9)
C30 C31 C32 C33 0.3(10)
C30 C31 C32 C36 178.5(6)
C31 C32 C33 C34 0.2(10)
C36 C32 C33 C34 -177.9(6)
C32 C33 C34 C35 0.0(9)
C33 C34 C35 C30 -0.7(9)
C33 C34 C35 N5 -177.5(5)
C31 C30 C35 C34 1.3(9)
C31 C30 C35 N5 178.2(5)
C29 N5 C35 C34 -52.6(8)
C29 N5 C35 C30 130.6(6)

loop_
_platon_squeeze_void_nr
_platon_squeeze_void_average_x
_platon_squeeze_void_average_y
_platon_squeeze_void_average_z
_platon_squeeze_void_volume
_platon_squeeze_void_count_electrons
1 0.000 0.000 0.228 785.9 44.4
